data_4500967
loop_
_publ_author_name
'Kasugai, Kenta'
'Hashimoto, Suzumi'
'Imai, Kazunori'
'Sakon, Aya'
'Fujii, Kotaro'
'Uekusa, Hidehiro'
'Hayashi, Naoto'
'Kobayashi, Keiji'

_publ_section_title
;
 Supramolecular Networks in Crystalline Inclusion Complexes Formed from a
 New Host: 2,2-Bis(4-hydroxy-3-phenylphenyl)-1H-indene-1,3(2H)-dione
;
_journal_issue 9
_journal_name_full 'Crystal Growth &amp; Design'
_journal_page_first 4044
_journal_paper_doi 10.1021/cg200554f
_journal_volume 11
_journal_year 2011
_chemical_formula_moiety 'C33 H22 O4'
_chemical_formula_sum 'C33 H22 O4'
_chemical_formula_weight 482.53
_space_group_IT_number 19
_symmetry_cell_setting orthorhombic
_symmetry_Int_Tables_number 19
_symmetry_space_group_name_Hall 'P 2ac 2ab'
_symmetry_space_group_name_H-M 'P 21 21 21'
_audit_creation_date 2011-03-18T20:32
_audit_creation_method 'from EXP file using GSAS2CIF'
_audit_update_record ' 2011-03-18T20:32  Initial CIF as created by GSAS2CIF'
_cell_angle_alpha 90.0
_cell_angle_beta 90.0
_cell_angle_gamma 90.0
_cell_formula_units_Z 4
_cell_length_a 21.60117(18)
_cell_length_b 12.83936(12)
_cell_length_c 8.86864(6)
_cell_volume 2459.67(4)
_computing_structure_refinement GSAS
_diffrn_ambient_pressure 101.3
_diffrn_ambient_temperature 293
_diffrn_radiation_polarisn_ratio 0.9
_diffrn_radiation_probe x-ray
_diffrn_radiation_type synchrotron
_diffrn_radiation_wavelength 1.196098
_exptl_absorpt_correction_T_max 1.00000
_exptl_absorpt_correction_T_min 1.00000
_exptl_absorpt_process_details
;   GSAS Absorption/surface roughness correction: function number 0
 No correction is applied.
;
_exptl_crystal_colour yellow
_pd_block_id 2011-03-18T20:32|KOBA_1_HEAT_PF||
_pd_calc_method 'Rietveld Refinement'
_pd_instr_location ' ?'
_pd_meas_2theta_range_inc 0.01
_pd_meas_2theta_range_max 99.99
_pd_meas_2theta_range_min 1.01
_pd_meas_number_of_points 9899
_pd_phase_name 'from C:/data/powder/KOBA/GSAS/110318KOBA_1_heat_PF/KOBA_1_heat_mer'
_pd_proc_2theta_range_inc 0.01
_pd_proc_2theta_range_max 99.96481
_pd_proc_2theta_range_min 0.98481
_pd_proc_info_datetime 2011-03-18T20:32:17
_pd_proc_info_excluded_regions ' ?'
_pd_proc_ls_background_function
;   GSAS Background function number 1 with 36 terms.
 Shifted Chebyshev function of 1st kind
      1:    458.871     2:   -171.772     3:    95.4203     4:   -27.3319    
      5:   -4.44726     6:   -15.3165     7:    9.70708     8:    6.86931    
      9:   -19.8949    10:    43.1668    11:   -37.5236    12:    8.49667    
     13:    10.9794    14:   -16.1402    15:    4.12215    16:    6.19861    
     17:   -7.88115    18:    3.82915    19:   -2.11425    20:   -6.12336    
     21:  -7.823770E-0222:    2.46035    23:   -7.87126    24:  -0.424049    
     25:    5.73392    26:   -5.41106    27:    4.55660    28:   -2.19453    
     29:    1.22204    30:   -1.88980    31:   0.859554    32:   -2.46028    
     33:   0.531254    34:    2.22413    35:   -4.97005    36:    1.36279    
;
_pd_proc_ls_peak_cutoff 0.00500
_pd_proc_ls_pref_orient_corr
;   March-Dollase
 AXIS  1 Ratio=   0.94431  h= 1.000  k= 1.000  l= 1.000
 Prefered orientation correction range: Min=   0.94037, Max=   1.06757
;
_pd_proc_ls_profile_function
;
 CW Profile function number 3 with  19 terms
 Pseudovoigt profile coefficients as parameterized in
 P. Thompson, D.E. Cox & J.B. Hastings (1987). J. Appl. Cryst.,20,79-83.
 Asymmetry correction of L.W. Finger, D.E. Cox & A. P. Jephcoat (1994).
 J. Appl. Cryst.,27,892-900.
 Peak tails are ignored  where the intensity is below 0.0050 times the peak
   Aniso. broadening axis   0.0   0.0   1.0
;
_pd_proc_ls_prof_R_factor 0.0416
_pd_proc_ls_prof_wR_expected 0.0354
_pd_proc_ls_prof_wR_factor 0.0560
_pd_proc_number_of_points 9899
_pd_spec_mounting ' ?'
_refine_ls_goodness_of_fit_all 1.78
_refine_ls_matrix_type full
_refine_ls_number_parameters 219
_refine_ls_number_restraints 217
_refine_ls_R_Fsqd_factor 0.05861
_refine_ls_shift/su_max 0.29
_refine_ls_shift/su_mean 0.02
_reflns_d_resolution_high 1.043
_reflns_d_resolution_low 11.037
_reflns_limit_h_max 20
_reflns_limit_h_min 0
_reflns_limit_k_max 12
_reflns_limit_k_min 0
_reflns_limit_l_max 8
_reflns_limit_l_min 0
_reflns_number_total 1332
_cod_data_source_file cg200554f_si_006.cif
_cod_data_source_block KOBA_1_HEAT_PF_publ
_cod_depositor_comments
;
The following automatic conversions were performed:

'_geom_bond_publ_flag' value 'N' changed to 'n' according to
/home/saulius/struct/CIF-dictionaries/cif_core.dic dictionary named
'cif_core.dic' version 2.4.1 from 2010-06-29 (64
times).

'_geom_angle_publ_flag' value 'N' changed to 'n' according
to /home/saulius/struct/CIF-dictionaries/cif_core.dic dictionary
named 'cif_core.dic' version 2.4.1 from 2010-06-29 (104 times).

Automatic conversion script
Id: cif_fix_values 1715 2011-07-08 13:25:40Z adriana 
;
_cod_database_code 4500967
_gsas_exptl_extinct_corr_t_min 1.00000
_gsas_exptl_extinct_corr_t_max 1.00000

loop_
_symmetry_equiv_pos_site_id
_symmetry_equiv_pos_as_xyz
1 +x,+y,+z
2 +x+1/2,-y+1/2,-z
3 -x,+y+1/2,-z+1/2
4 -x+1/2,-y,+z+1/2

loop_
_atom_site_type_symbol
_atom_site_label
_atom_site_fract_x
_atom_site_fract_y
_atom_site_fract_z
_atom_site_occupancy
_atom_site_thermal_displace_type
_atom_site_U_iso_or_equiv
_atom_site_symmetry_multiplicity
C C1 0.08819(15) -0.29650(21) 0.47122(23) 1.0 Uiso 0.0251(6) 4
C C2 0.11153(22) -0.38249(20) 0.55056(24) 1.0 Uiso 0.0251(6) 4
C C3 0.17013(23) -0.41782(17) 0.52539(34) 1.0 Uiso 0.0251(6) 4
C C4 0.20768(17) -0.36758(22) 0.4188(4) 1.0 Uiso 0.0251(6) 4
C C5 0.18494(12) -0.28208(21) 0.33951(28) 1.0 Uiso 0.0251(6) 4
C C6 0.12517(12) -0.24526(15) 0.36470(19) 1.0 Uiso 0.0251(6) 4
C C7 0.10137(10) -0.15400(14) 0.27819(20) 1.0 Uiso 0.0251(6) 4
C C8 0.04051(10) -0.14848(17) 0.22400(23) 1.0 Uiso 0.0251(6) 4
O O9 0.00226(13) -0.23016(20) 0.25360(31) 1.0 Uiso 0.0251(6) 4
C C10 0.02110(9) -0.06241(19) 0.14353(23) 1.0 Uiso 0.0251(6) 4
C C11 0.06068(10) 0.02029(17) 0.11372(22) 1.0 Uiso 0.0251(6) 4
C C12 0.12121(9) 0.01690(14) 0.16600(21) 1.0 Uiso 0.0251(6) 4
C C13 0.14020(9) -0.06986(15) 0.24654(22) 1.0 Uiso 0.0251(6) 4
C C14 0.01498(10) 0.43722(22) -0.20524(25) 1.0 Uiso 0.0251(6) 4
C C15 -0.02039(10) 0.52737(25) -0.1869(4) 1.0 Uiso 0.0251(6) 4
C C16 -0.00725(15) 0.59504(20) -0.0715(4) 1.0 Uiso 0.0251(6) 4
C C17 0.04090(17) 0.57355(21) 0.02600(34) 1.0 Uiso 0.0251(6) 4
C C18 0.07640(12) 0.48399(23) 0.00886(24) 1.0 Uiso 0.0251(6) 4
C C19 0.06375(9) 0.41519(17) -0.10886(25) 1.0 Uiso 0.0251(6) 4
C C20 0.10076(9) 0.31940(17) -0.12521(24) 1.0 Uiso 0.0251(6) 4
C C21 0.12092(10) 0.28159(20) -0.26498(23) 1.0 Uiso 0.0251(6) 4
O O22 0.10832(13) 0.33242(26) -0.39949(27) 1.0 Uiso 0.0251(6) 4
C C23 0.15497(10) 0.19069(20) -0.27478(22) 1.0 Uiso 0.0251(6) 4
C C24 0.16925(10) 0.13588(18) -0.14699(25) 1.0 Uiso 0.0251(6) 4
C C25 0.15061(9) 0.17030(16) -0.00503(21) 1.0 Uiso 0.0251(6) 4
C C26 0.11587(9) 0.26185(17) 0.00325(21) 1.0 Uiso 0.0251(6) 4
C C27 0.16687(8) 0.10598(13) 0.13453(18) 1.0 Uiso 0.0251(6) 4
C C28 0.16838(9) 0.18180(12) 0.27265(18) 1.0 Uiso 0.0251(6) 4
O O29 0.12291(12) 0.21700(26) 0.33428(35) 1.0 Uiso 0.0251(6) 4
C C30 0.23346(10) 0.20283(15) 0.31013(21) 1.0 Uiso 0.0251(6) 4
C C31 0.25738(14) 0.27551(16) 0.41122(23) 1.0 Uiso 0.0251(6) 4
C C32 0.32156(15) 0.27951(21) 0.42532(28) 1.0 Uiso 0.0251(6) 4
C C33 0.36007(11) 0.21459(25) 0.34266(34) 1.0 Uiso 0.0251(6) 4
C C34 0.33648(9) 0.14240(22) 0.24218(31) 1.0 Uiso 0.0251(6) 4
C C35 0.27200(9) 0.13780(16) 0.22749(23) 1.0 Uiso 0.0251(6) 4
C C36 0.23471(9) 0.06849(13) 0.12995(19) 1.0 Uiso 0.0251(6) 4
O O37 0.25443(16) -0.00454(22) 0.0566(4) 1.0 Uiso 0.0251(6) 4
H H38 0.04596(14) -0.27204(29) 0.49056(32) 1.0 Uiso 0.0520(7) 4
H H39 0.08531(27) -0.41769(27) 0.62517(26) 1.0 Uiso 0.0520(7) 4
H H40 0.18597(30) -0.47793(18) 0.5815(4) 1.0 Uiso 0.0520(7) 4
H H41 0.24988(18) -0.39248(30) 0.4001(5) 1.0 Uiso 0.0520(7) 4
H H42 0.21129(13) -0.24719(28) 0.26508(33) 1.0 Uiso 0.0520(7) 4
H H43 -0.0371(11) -0.2203(25) 0.201(6) 1.0 Uiso 0.0520(7) 4
H H44 -0.02165(9) -0.05957(24) 0.10676(28) 1.0 Uiso 0.0520(7) 4
H H45 0.04598(13) 0.08068(19) 0.05642(26) 1.0 Uiso 0.0520(7) 4
H H46 0.18304(9) -0.07246(20) 0.28268(27) 1.0 Uiso 0.0520(7) 4
H H47 0.00539(13) 0.38902(28) -0.28767(26) 1.0 Uiso 0.0520(7) 4
H H48 -0.05448(11) 0.54241(34) -0.2564(5) 1.0 Uiso 0.0520(7) 4
H H49 -0.03190(19) 0.65851(22) -0.0587(6) 1.0 Uiso 0.0520(7) 4
H H50 0.05028(22) 0.62209(26) 0.1082(4) 1.0 Uiso 0.0520(7) 4
H H51 0.11046(14) 0.46957(31) 0.07881(27) 1.0 Uiso 0.0520(7) 4
H H52 0.1274(7) 0.2942(6) -0.48313(27) 1.0 Uiso 0.0520(7) 4
H H53 0.16896(12) 0.16553(25) -0.37339(24) 1.0 Uiso 0.0520(7) 4
H H54 0.19353(11) 0.07166(19) -0.15529(33) 1.0 Uiso 0.0520(7) 4
H H55 0.10197(11) 0.28662(20) 0.10213(23) 1.0 Uiso 0.0520(7) 4
H H56 0.23032(18) 0.32164(18) 0.46959(26) 1.0 Uiso 0.0520(7) 4
H H57 0.34005(19) 0.32982(24) 0.49516(33) 1.0 Uiso 0.0520(7) 4
H H58 0.40500(11) 0.21992(31) 0.3559(4) 1.0 Uiso 0.0520(7) 4
H H59 0.36364(11) 0.09634(26) 0.1840(4) 1.0 Uiso 0.0520(7) 4

loop_
_atom_type_symbol
_atom_type_number_in_cell
_atom_type_scat_dispersion_real
_atom_type_scat_dispersion_imag
_atom_type_scat_Cromer_Mann_a1
_atom_type_scat_Cromer_Mann_a2
_atom_type_scat_Cromer_Mann_a3
_atom_type_scat_Cromer_Mann_a4
_atom_type_scat_Cromer_Mann_b1
_atom_type_scat_Cromer_Mann_b2
_atom_type_scat_Cromer_Mann_b3
_atom_type_scat_Cromer_Mann_b4
_atom_type_scat_Cromer_Mann_c
_atom_type_scat_source
C 132.0 0.000 0.000 2.31000 20.8439 1.02000 10.2075 1.58860 0.56870 0.86500 51.6512 0.21560 International_Tables_Vol_C
O 16.0 0.000 0.000 3.04850 13.2771 2.28680 5.70110 1.54630 0.32390 0.86700 32.9089 0.25080 International_Tables_Vol_C
H 88.0 0.000 0.000 0.49300 10.5109 0.32291 26.1257 0.14019 3.14236 0.04081 57.7997 0.00304 International_Tables_Vol_C

loop_
_geom_angle_atom_site_label_1
_geom_angle_atom_site_label_2
_geom_angle_atom_site_label_3
_geom_angle
_geom_angle_site_symmetry_1
_geom_angle_site_symmetry_3
_geom_angle_publ_flag
C2 C1 C6 120.19(6) 1_555 1_555 n
C2 C1 H38 119.93(5) 1_555 1_555 n
C6 C1 H38 119.88(5) 1_555 1_555 n
C1 C2 C3 120.89(5) 1_555 1_555 n
C1 C2 H39 119.55(5) 1_555 1_555 n
C3 C2 H39 119.56(5) 1_555 1_555 n
C2 C3 C4 119.63(5) 1_555 1_555 n
C2 C3 H40 120.21(5) 1_555 1_555 n
C4 C3 H40 120.17(5) 1_555 1_555 n
C3 C4 C5 119.90(5) 1_555 1_555 n
C3 C4 H41 120.09(5) 1_555 1_555 n
C5 C4 H41 120.01(5) 1_555 1_555 n
C4 C5 C6 120.89(6) 1_555 1_555 n
C4 C5 H42 119.69(5) 1_555 1_555 n
C6 C5 H42 119.42(5) 1_555 1_555 n
C1 C6 C5 118.50(6) 1_555 1_555 n
C1 C6 C7 121.27(11) 1_555 1_555 n
C5 C6 C7 120.22(11) 1_555 1_555 n
C6 C7 C8 122.62(10) 1_555 1_555 n
C6 C7 C13 120.28(10) 1_555 1_555 n
C8 C7 C13 117.10(8) 1_555 1_555 n
C7 C8 O9 117.68(12) 1_555 1_555 n
C7 C8 C10 120.17(8) 1_555 1_555 n
O9 C8 C10 122.15(12) 1_555 1_555 n
C8 O9 H43 109.57(6) 1_555 1_555 n
C8 C10 C11 121.56(6) 1_555 1_555 n
C8 C10 H44 119.21(5) 1_555 1_555 n
C11 C10 H44 119.24(5) 1_555 1_555 n
C10 C11 C12 119.50(6) 1_555 1_555 n
C10 C11 H45 120.27(5) 1_555 1_555 n
C12 C11 H45 120.22(5) 1_555 1_555 n
C11 C12 C13 118.45(7) 1_555 1_555 n
C11 C12 C27 121.40(10) 1_555 1_555 n
C13 C12 C27 120.15(10) 1_555 1_555 n
C7 C13 C12 123.23(6) 1_555 1_555 n
C7 C13 H46 118.37(5) 1_555 1_555 n
C12 C13 H46 118.40(5) 1_555 1_555 n
C15 C14 C19 120.87(6) 1_555 1_555 n
C15 C14 H47 119.65(5) 1_555 1_555 n
C19 C14 H47 119.48(5) 1_555 1_555 n
C14 C15 C16 119.92(5) 1_555 1_555 n
C14 C15 H48 120.07(5) 1_555 1_555 n
C16 C15 H48 120.01(5) 1_555 1_555 n
C15 C16 C17 119.76(5) 1_555 1_555 n
C15 C16 H49 120.02(5) 1_555 1_555 n
C17 C16 H49 120.23(5) 1_555 1_555 n
C16 C17 C18 120.83(5) 1_555 1_555 n
C16 C17 H50 119.63(5) 1_555 1_555 n
C18 C17 H50 119.54(5) 1_555 1_555 n
C17 C18 C19 119.84(6) 1_555 1_555 n
C17 C18 H51 120.08(5) 1_555 1_555 n
C19 C18 H51 120.09(5) 1_555 1_555 n
C14 C19 C18 118.78(7) 1_555 1_555 n
C14 C19 C20 121.46(11) 1_555 1_555 n
C18 C19 C20 119.72(11) 1_555 1_555 n
C19 C20 C21 123.02(10) 1_555 1_555 n
C19 C20 C26 119.21(10) 1_555 1_555 n
C21 C20 C26 117.77(8) 1_555 1_555 n
C20 C21 O22 122.49(12) 1_555 1_555 n
C20 C21 C23 120.91(8) 1_555 1_555 n
O22 C21 C23 116.60(12) 1_555 1_555 n
C21 O22 H52 109.45(6) 1_555 1_555 n
C21 C23 C24 120.12(6) 1_555 1_555 n
C21 C23 H53 119.89(5) 1_555 1_555 n
C24 C23 H53 119.99(5) 1_555 1_555 n
C23 C24 C25 121.31(6) 1_555 1_555 n
C23 C24 H54 119.40(5) 1_555 1_555 n
C25 C24 H54 119.29(5) 1_555 1_555 n
C24 C25 C26 118.01(7) 1_555 1_555 n
C24 C25 C27 119.58(10) 1_555 1_555 n
C26 C25 C27 122.38(10) 1_555 1_555 n
C20 C26 C25 121.87(6) 1_555 1_555 n
C20 C26 H55 119.12(5) 1_555 1_555 n
C25 C26 H55 119.01(5) 1_555 1_555 n
C12 C27 C25 113.70(10) 1_555 1_555 n
C12 C27 C28 109.53(11) 1_555 1_555 n
C12 C27 C36 112.49(10) 1_555 1_555 n
C25 C27 C28 107.60(10) 1_555 1_555 n
C25 C27 C36 111.43(10) 1_555 1_555 n
C28 C27 C36 101.23(8) 1_555 1_555 n
C27 C28 O29 124.63(12) 1_555 1_555 n
C27 C28 C30 108.14(8) 1_555 1_555 n
O29 C28 C30 127.23(12) 1_555 1_555 n
C28 C30 C31 128.55(10) 1_555 1_555 n
C28 C30 C35 110.10(9) 1_555 1_555 n
C31 C30 C35 121.34(8) 1_555 1_555 n
C30 C31 C32 116.84(6) 1_555 1_555 n
C30 C31 H56 121.57(5) 1_555 1_555 n
C32 C31 H56 121.59(5) 1_555 1_555 n
C31 C32 C33 121.82(5) 1_555 1_555 n
C31 C32 H57 119.13(5) 1_555 1_555 n
C33 C32 H57 119.05(5) 1_555 1_555 n
C32 C33 C34 121.49(5) 1_555 1_555 n
C32 C33 H58 119.26(5) 1_555 1_555 n
C34 C33 H58 119.25(5) 1_555 1_555 n
C33 C34 C35 117.05(6) 1_555 1_555 n
C33 C34 H59 121.56(5) 1_555 1_555 n
C35 C34 H59 121.40(5) 1_555 1_555 n
C30 C35 C34 121.47(8) 1_555 1_555 n
C30 C35 C36 110.12(9) 1_555 1_555 n
C34 C35 C36 128.42(9) 1_555 1_555 n
C27 C36 C35 108.31(8) 1_555 1_555 n
C27 C36 O37 125.89(12) 1_555 1_555 n
C35 C36 O37 125.80(12) 1_555 1_555 n

loop_
_geom_bond_atom_site_label_1
_geom_bond_atom_site_label_2
_geom_bond_distance
_geom_bond_site_symmetry_2
_geom_bond_publ_flag
C1 C2 1.4029(5) 1_555 n
C1 C6 1.4011(5) 1_555 n
C1 H38 0.97998(28) 1_555 n
C2 C3 1.3631(5) 1_555 n
C2 H39 0.98123(28) 1_555 n
C3 C4 1.4030(5) 1_555 n
C3 H40 0.98001(28) 1_555 n
C4 C5 1.3929(5) 1_555 n
C4 H41 0.97999(28) 1_555 n
C5 C6 1.3931(5) 1_555 n
C5 H42 0.97999(28) 1_555 n
C6 C7 1.4920(5) 1_555 n
C7 C8 1.4015(5) 1_555 n
C7 C13 1.3960(5) 1_555 n
C8 O9 1.3606(6) 1_555 n
C8 C10 1.3808(5) 1_555 n
O9 H43 0.98018(28) 1_555 n
C10 C11 1.3887(5) 1_555 n
C10 H44 0.97998(28) 1_555 n
C11 C12 1.3879(6) 1_555 n
C11 H45 0.97999(28) 1_555 n
C12 C13 1.3855(5) 1_555 n
C12 C27 1.5359(5) 1_555 n
C13 H46 0.97999(28) 1_555 n
C14 C15 1.3964(5) 1_555 n
C14 C19 1.3857(5) 1_555 n
C14 H47 0.97998(28) 1_555 n
C15 C16 1.3721(5) 1_555 n
C15 H48 0.98001(28) 1_555 n
C16 C17 1.3802(5) 1_555 n
C16 H49 0.98000(28) 1_555 n
C17 C18 1.3905(5) 1_555 n
C17 H50 0.98001(28) 1_555 n
C18 C19 1.3946(5) 1_555 n
C18 H51 0.98001(28) 1_555 n
C19 C20 1.4741(6) 1_555 n
C20 C21 1.4007(5) 1_555 n
C20 C26 1.3967(5) 1_555 n
C21 O22 1.3867(6) 1_555 n
C21 C23 1.3823(5) 1_555 n
O22 H52 0.97999(28) 1_555 n
C23 C24 1.3692(5) 1_555 n
C23 H53 0.97999(28) 1_555 n
C24 C25 1.3938(6) 1_555 n
C24 H54 0.97999(28) 1_555 n
C25 C26 1.3965(5) 1_555 n
C25 C27 1.5288(5) 1_555 n
C26 H55 0.98000(28) 1_555 n
C27 C28 1.5651(5) 1_555 n
C27 C36 1.5431(5) 1_555 n
C28 O29 1.2115(6) 1_555 n
C28 C30 1.4696(5) 1_555 n
C30 C31 1.3933(5) 1_555 n
C30 C35 1.3884(5) 1_555 n
C31 C32 1.3930(5) 1_555 n
C31 H56 0.98000(28) 1_555 n
C32 C33 1.3871(5) 1_555 n
C32 H57 0.98000(28) 1_555 n
C33 C34 1.3831(5) 1_555 n
C33 H58 0.97999(28) 1_555 n
C34 C35 1.4001(5) 1_555 n
C34 H59 0.97998(28) 1_555 n
C35 C36 1.4794(5) 1_555 n
C36 O37 1.2182(6) 1_555 n
